data_4028760
loop_
_publ_author_name
'Asuman Durmus'
'Gorkem Gunbas'
'Steven C. Farmer'
'Marilyn M. Olmstead'
'Mark Mascal'
'Belete Legese'
'Jae-Young Cho'
'Rachel L. Beingessner'
'Takeshi Yamazaki'
'Hicham Fenniri'

_publ_section_title
;
 Synthesis of N-substituted Pyrido[4,3-d]pyrimidines for the Large-Scale
 Production of Self-Assembled Rosettes and Nanotubes
;
_journal_name_full 'Journal of Organic Chemistry'
_journal_page_first 11421
_journal_page_last 11426
_journal_paper_doi 10.1021/jo4019792
_journal_volume 78
_journal_year 2013
_chemical_formula_moiety 'C14 H21 N5 O2, C2 H6 O S'
_chemical_formula_sum 'C16 H27 N5 O3 S'
_chemical_formula_weight 369.48
_chemical_name_systematic
;
 ?
;
_space_group_crystal_system triclinic
_space_group_IT_number 2
_space_group_name_Hall '-P 1'
_space_group_name_H-M_alt 'P -1'
_symmetry_space_group_name_Hall '-P 1'
_symmetry_space_group_name_H-M 'P -1'
_atom_sites_solution_hydrogens mixed
_audit_creation_method SHELXL-2012
_cell_angle_alpha 73.164(4)
_cell_angle_beta 89.207(4)
_cell_angle_gamma 71.084(4)
_cell_formula_units_Z 6
_cell_length_a 12.6924(8)
_cell_length_b 14.0725(9)
_cell_length_c 17.2084(11)
_cell_measurement_reflns_used 8087
_cell_measurement_temperature 100(2)
_cell_measurement_theta_max 70.02
_cell_measurement_theta_min 4.76
_cell_volume 2772.1(3)
_computing_cell_refinement 'SAINT (Bruker, 2011)'
_computing_data_collection 'Apex 2 (Bruker, 2010)'
_computing_data_reduction 'SAINT (Bruker, 2011)'
_computing_publication_material 'SHELXL-2012 (Sheldrick, 2012)'
_computing_structure_refinement 'SHELXL-2012 (Sheldrick, 2012)'
_computing_structure_solution 'SHELXS97 (Sheldrick, 2008)'
_diffrn_ambient_temperature 100(2)
_diffrn_detector_area_resol_mean 8.3
_diffrn_measured_fraction_theta_full 0.980
_diffrn_measured_fraction_theta_max 0.978
_diffrn_measurement_device_type 'Bruker ApexII'
_diffrn_measurement_method \w
_diffrn_radiation_type synchrotron
_diffrn_radiation_wavelength 0.8856
_diffrn_reflns_av_R_equivalents 0.0479
_diffrn_reflns_av_unetI/netI 0.0887
_diffrn_reflns_Laue_measured_fraction_full 0.980
_diffrn_reflns_Laue_measured_fraction_max 0.978
_diffrn_reflns_limit_h_max 15
_diffrn_reflns_limit_h_min -15
_diffrn_reflns_limit_k_max 16
_diffrn_reflns_limit_k_min -16
_diffrn_reflns_limit_l_max 20
_diffrn_reflns_limit_l_min -20
_diffrn_reflns_number 20348
_diffrn_reflns_point_group_measured_fraction_full 0.980
_diffrn_reflns_point_group_measured_fraction_max 0.978
_diffrn_reflns_theta_full 32.097
_diffrn_reflns_theta_max 32.250
_diffrn_reflns_theta_min 1.999
_diffrn_source 'Beamline 11.3.1, ALS'
_exptl_absorpt_coefficient_mu 0.357
_exptl_absorpt_correction_T_max 0.747
_exptl_absorpt_correction_T_min 0.614
_exptl_absorpt_correction_type multi-scan
_exptl_absorpt_process_details 'SADABS (Sheldrick, 2008)'
_exptl_crystal_colour colorless
_exptl_crystal_density_diffrn 1.328
_exptl_crystal_description needle
_exptl_crystal_F_000 1188
_exptl_crystal_size_max 0.220
_exptl_crystal_size_mid 0.020
_exptl_crystal_size_min 0.010
_refine_diff_density_max 1.171
_refine_diff_density_min -0.880
_refine_diff_density_rms 0.077
_refine_ls_extinction_method none
_refine_ls_goodness_of_fit_ref 1.092
_refine_ls_hydrogen_treatment constr
_refine_ls_matrix_type full
_refine_ls_number_parameters 690
_refine_ls_number_reflns 9943
_refine_ls_number_restraints 0
_refine_ls_restrained_S_all 1.092
_refine_ls_R_factor_all 0.1021
_refine_ls_R_factor_gt 0.0748
_refine_ls_shift/su_max 0.001
_refine_ls_shift/su_mean 0.000
_refine_ls_structure_factor_coef Fsqd
_refine_ls_weighting_details
;
 w=1/[\s^2^(Fo^2^)+(0.1285P)^2^+0.5381P]
 where P=(Fo^2^+2Fc^2^)/3
;
_refine_ls_weighting_scheme calc
_refine_ls_wR_factor_gt 0.2142
_refine_ls_wR_factor_ref 0.2313
_reflns_Friedel_coverage 0.000
_reflns_number_gt 7038
_reflns_number_total 9943
_reflns_threshold_expression 'I > 2\s(I)'
_cod_data_source_file jo4019792_si_002.cif
_cod_data_source_block mn2130
_cod_database_code 4028760
_shelx_space_group_comment
;
The symmetry employed for this shelxl refinement is uniquely defined
by the following loop, which should always be used as a source of
symmetry information in preference to the above space-group names.
They are only intended as comments.
;
_shelx_estimated_absorpt_t_min 0.925
_shelx_estimated_absorpt_t_max 0.996
_shelxl_version_number 2012-6

loop_
_space_group_symop_operation_xyz
'x, y, z'
'-x, -y, -z'

loop_
_atom_site_label
_atom_site_type_symbol
_atom_site_fract_x
_atom_site_fract_y
_atom_site_fract_z
_atom_site_U_iso_or_equiv
_atom_site_adp_type
_atom_site_occupancy
_atom_site_site_symmetry_order
_atom_site_calc_flag
_atom_site_refinement_flags_posn
_atom_site_refinement_flags_adp
_atom_site_refinement_flags_occupancy
_atom_site_disorder_assembly
_atom_site_disorder_group
O1A O 0.5042(2) -0.2037(2) 0.60494(14) 0.0346(6) Uani 1 1 d . . . . .
O2A O 0.36472(19) 0.04259(19) 0.85733(14) 0.0326(6) Uani 1 1 d . . . . .
N1A N 0.5798(2) -0.1299(2) 0.67962(16) 0.0252(6) Uani 1 1 d . . . . .
N2A N 0.3921(2) -0.1273(2) 0.68772(16) 0.0270(6) Uani 1 1 d . . . . .
N3A N 0.5442(2) 0.0325(2) 0.84800(16) 0.0261(6) Uani 1 1 d . . . . .
H3A H 0.5364 0.0684 0.8831 0.031 Uiso 1 1 calc R U . . .
N4A N 0.2797(2) -0.0453(2) 0.76972(17) 0.0287(6) Uani 1 1 d . . . . .
H4AA H 0.2258 -0.0639 0.7537 0.034 Uiso 1 1 d R U . . .
H4AB H 0.2675 -0.0089 0.8048 0.034 Uiso 1 1 d R U . . .
N5A N 0.7269(2) 0.0251(2) 0.84994(17) 0.0309(6) Uani 1 1 d . . . . .
H5AA H 0.7123 0.0598 0.8861 0.037 Uiso 1 1 d R U . . .
H5AB H 0.7945 0.0065 0.8337 0.037 Uiso 1 1 d R U . . .
C1A C 0.4903(3) -0.1556(3) 0.65588(19) 0.0265(7) Uani 1 1 d . . . . .
C2A C 0.3789(3) -0.0722(2) 0.74087(19) 0.0249(7) Uani 1 1 d . . . . .
C3A C 0.4667(3) -0.0432(2) 0.76626(18) 0.0237(7) Uani 1 1 d . . . . .
C4A C 0.4527(3) 0.0123(2) 0.82506(19) 0.0261(7) Uani 1 1 d . . . . .
C5A C 0.6463(3) 0.0003(2) 0.81984(19) 0.0262(7) Uani 1 1 d . . . . .
C6A C 0.6614(3) -0.0538(2) 0.76272(19) 0.0269(7) Uani 1 1 d . . . . .
H6A H 0.7323 -0.0761 0.7423 0.032 Uiso 1 1 calc R U . . .
C7A C 0.5707(3) -0.0752(2) 0.73566(18) 0.0243(7) Uani 1 1 d . . . . .
C8A C 0.6866(3) -0.1677(2) 0.64599(19) 0.0264(7) Uani 1 1 d . . . . .
H8AA H 0.6888 -0.2299 0.6293 0.032 Uiso 1 1 calc R U . . .
H8AB H 0.7478 -0.1909 0.6895 0.032 Uiso 1 1 calc R U . . .
C9A C 0.7083(3) -0.0863(3) 0.57309(19) 0.0288(7) Uani 1 1 d . . . . .
H9AA H 0.6515 -0.0668 0.5272 0.035 Uiso 1 1 calc R U . . .
H9AB H 0.7026 -0.0219 0.5878 0.035 Uiso 1 1 calc R U . . .
C10A C 0.8242(3) -0.1316(3) 0.5474(2) 0.0302(7) Uani 1 1 d . . . . .
H10A H 0.8292 -0.1974 0.5351 0.036 Uiso 1 1 calc R U . . .
H10B H 0.8797 -0.1505 0.5940 0.036 Uiso 1 1 calc R U . . .
C11A C 0.8558(3) -0.0587(3) 0.4737(2) 0.0304(7) Uani 1 1 d . . . . .
H11A H 0.8492 0.0081 0.4848 0.036 Uiso 1 1 calc R U . . .
H11B H 0.8028 -0.0420 0.4260 0.036 Uiso 1 1 calc R U . . .
C12A C 0.9745(3) -0.1082(3) 0.4535(2) 0.0322(8) Uani 1 1 d . . . . .
H12A H 1.0270 -0.1244 0.5013 0.039 Uiso 1 1 calc R U . . .
H12B H 0.9808 -0.1756 0.4435 0.039 Uiso 1 1 calc R U . . .
C13A C 1.0094(3) -0.0388(3) 0.3796(2) 0.0379(8) Uani 1 1 d . . . . .
H13A H 0.9571 -0.0225 0.3317 0.046 Uiso 1 1 calc R U . . .
H13B H 1.0035 0.0286 0.3895 0.046 Uiso 1 1 calc R U . . .
C14A C 1.1274(4) -0.0894(4) 0.3605(3) 0.0490(11) Uani 1 1 d . . . . .
H14A H 1.1447 -0.0423 0.3117 0.073 Uiso 1 1 calc R U . . .
H14B H 1.1340 -0.1564 0.3509 0.073 Uiso 1 1 calc R U . . .
H14C H 1.1800 -0.1025 0.4067 0.073 Uiso 1 1 calc R U . . .
O1B O 0.67873(19) 0.15564(19) 0.95688(14) 0.0313(5) Uani 1 1 d . . . . .
O2B O 0.20051(19) 0.24039(18) 1.07341(13) 0.0285(5) Uani 1 1 d . . . . .
N1B N 0.5733(2) 0.2389(2) 1.04050(16) 0.0255(6) Uani 1 1 d . . . . .
N2B N 0.5037(2) 0.1508(2) 0.96455(16) 0.0260(6) Uani 1 1 d . . . . .
N3B N 0.2745(2) 0.3198(2) 1.14314(16) 0.0259(6) Uani 1 1 d . . . . .
H3B H 0.2116 0.3356 1.1665 0.031 Uiso 1 1 calc R U . . .
N4B N 0.3260(2) 0.1481(2) 0.97350(17) 0.0299(6) Uani 1 1 d . . . . .
H4BA H 0.3387 0.1109 0.9390 0.036 Uiso 1 1 d R U . . .
H4BB H 0.2603 0.1649 0.9930 0.036 Uiso 1 1 d R U . . .
N5B N 0.3352(3) 0.4065(2) 1.21675(17) 0.0344(7) Uani 1 1 d . . . . .
H5BA H 0.2695 0.4205 1.2365 0.041 Uiso 1 1 d R U . . .
H5BB H 0.3863 0.4289 1.2320 0.041 Uiso 1 1 d R U . . .
C1B C 0.5882(3) 0.1796(2) 0.98540(19) 0.0260(7) Uani 1 1 d . . . . .
C2B C 0.4056(3) 0.1786(2) 0.99600(18) 0.0241(7) Uani 1 1 d . . . . .
C3B C 0.3860(3) 0.2384(2) 1.05254(18) 0.0244(7) Uani 1 1 d . . . . .
C4B C 0.2830(3) 0.2638(2) 1.08764(19) 0.0260(7) Uani 1 1 d . . . . .
C5B C 0.3572(3) 0.3517(2) 1.16352(19) 0.0264(7) Uani 1 1 d . . . . .
C6B C 0.4584(3) 0.3276(2) 1.12918(19) 0.0282(7) Uani 1 1 d . . . . .
H6B H 0.5163 0.3507 1.1427 0.034 Uiso 1 1 calc R U . . .
C7B C 0.4737(3) 0.2689(2) 1.07443(18) 0.0236(7) Uani 1 1 d . . . . .
C8B C 0.6671(3) 0.2713(2) 1.0583(2) 0.0275(7) Uani 1 1 d . . . . .
H8BA H 0.7376 0.2230 1.0468 0.033 Uiso 1 1 calc R U . . .
H8BB H 0.6728 0.2655 1.1169 0.033 Uiso 1 1 calc R U . . .
C9B C 0.6530(3) 0.3840(3) 1.0079(3) 0.0435(10) Uani 1 1 d . . . . .
H9BA H 0.5902 0.4331 1.0266 0.052 Uiso 1 1 calc R U . . .
H9BB H 0.6334 0.3931 0.9501 0.052 Uiso 1 1 calc R U . . .
C10B C 0.7585(3) 0.4127(3) 1.0140(3) 0.0422(9) Uani 1 1 d . . . . .
H10C H 0.7385 0.4903 0.9951 0.051 Uiso 1 1 calc R U . . .
H10D H 0.7887 0.3875 1.0718 0.051 Uiso 1 1 calc R U . . .
C11B C 0.8449(4) 0.3672(3) 0.9658(3) 0.0492(10) Uani 1 1 d . . . . .
H11C H 0.8099 0.3795 0.9111 0.059 Uiso 1 1 calc R U . . .
H11D H 0.8755 0.2901 0.9919 0.059 Uiso 1 1 calc R U . . .
C12B C 0.9421(4) 0.4109(3) 0.9553(3) 0.0479(10) Uani 1 1 d . . . . .
H12C H 0.9108 0.4887 0.9342 0.057 Uiso 1 1 calc R U . . .
H12D H 0.9816 0.3925 1.0096 0.057 Uiso 1 1 calc R U . . .
C13B C 1.0272(4) 0.3713(4) 0.8983(3) 0.0508(10) Uani 1 1 d . . . . .
H13C H 1.0606 0.2938 0.9207 0.061 Uiso 1 1 calc R U . . .
H13D H 0.9870 0.3871 0.8447 0.061 Uiso 1 1 calc R U . . .
C14B C 1.1207(4) 0.4173(4) 0.8850(3) 0.0543(11) Uani 1 1 d . . . . .
H14D H 1.1700 0.3883 0.8471 0.081 Uiso 1 1 calc R U . . .
H14E H 1.1638 0.3993 0.9372 0.081 Uiso 1 1 calc R U . . .
H14F H 1.0891 0.4941 0.8622 0.081 Uiso 1 1 calc R U . . .
O1C O -0.1303(2) -0.43511(19) 0.70812(15) 0.0356(6) Uani 1 1 d . . . . .
O2C O 0.15391(19) -0.17531(18) 0.77302(14) 0.0298(5) Uani 1 1 d . . . . .
N1C N 0.0191(2) -0.3895(2) 0.66100(17) 0.0289(6) Uani 1 1 d . . . . .
N2C N -0.0787(2) -0.3317(2) 0.76715(17) 0.0271(6) Uani 1 1 d . . . . .
N3C N 0.2404(2) -0.2343(2) 0.67255(16) 0.0276(6) Uani 1 1 d . . . . .
H3C H 0.2883 -0.2018 0.6751 0.033 Uiso 1 1 calc R U . . .
N4C N -0.0279(2) -0.2236(2) 0.82327(17) 0.0303(6) Uani 1 1 d . . . . .
H4CA H -0.0844 -0.2230 0.8536 0.036 Uiso 1 1 d R U . . .
H4CB H 0.0157 -0.1877 0.8279 0.036 Uiso 1 1 d R U . . .
N5C N 0.3353(3) -0.2850(3) 0.56910(19) 0.0392(8) Uani 1 1 d . . . . .
H5CA H 0.3789 -0.2492 0.5741 0.047 Uiso 1 1 d R U . . .
H5CB H 0.3465 -0.3188 0.5324 0.047 Uiso 1 1 d R U . . .
C1C C -0.0655(3) -0.3867(3) 0.7134(2) 0.0297(7) Uani 1 1 d . . . . .
C2C C -0.0085(3) -0.2785(2) 0.77053(19) 0.0259(7) Uani 1 1 d . . . . .
C3C C 0.0813(3) -0.2809(3) 0.7200(2) 0.0275(7) Uani 1 1 d . . . . .
C4C C 0.1577(3) -0.2276(2) 0.72483(19) 0.0260(7) Uani 1 1 d . . . . .
C5C C 0.2531(3) -0.2882(3) 0.6172(2) 0.0304(7) Uani 1 1 d . . . . .
C6C C 0.1816(3) -0.3437(3) 0.6133(2) 0.0310(8) Uani 1 1 d . . . . .
H6C H 0.1916 -0.3843 0.5765 0.037 Uiso 1 1 calc R U . . .
C7C C 0.0952(3) -0.3390(3) 0.6640(2) 0.0275(7) Uani 1 1 d . . . . .
C8C C 0.0324(3) -0.4585(3) 0.6088(2) 0.0336(8) Uani 1 1 d . . . . .
H8CA H 0.0651 -0.4303 0.5585 0.040 Uiso 1 1 calc R U . . .
H8CB H -0.0418 -0.4597 0.5931 0.040 Uiso 1 1 calc R U . . .
C9C C 0.1074(3) -0.5693(3) 0.6533(2) 0.0371(8) Uani 1 1 d . . . . .
H9CA H 0.0772 -0.5942 0.7058 0.045 Uiso 1 1 calc R U . . .
H9CB H 0.1825 -0.5676 0.6657 0.045 Uiso 1 1 calc R U . . .
C10C C 0.1192(4) -0.6481(3) 0.6062(2) 0.0439(9) Uani 1 1 d . . . . .
H10E H 0.0445 -0.6509 0.5939 0.053 Uiso 1 1 calc R U . . .
H10F H 0.1503 -0.6245 0.5539 0.053 Uiso 1 1 calc R U . . .
C11C C 0.1948(4) -0.7570(3) 0.6542(3) 0.0563(12) Uani 1 1 d . . . . .
H11E H 0.1850 -0.8089 0.6291 0.068 Uiso 1 1 calc R U . . .
H11F H 0.1721 -0.7745 0.7105 0.068 Uiso 1 1 calc R U . . .
C12C C 0.3202(4) -0.7668(3) 0.6578(3) 0.0591(13) Uani 1 1 d . . . . .
H12E H 0.3260 -0.6966 0.6515 0.071 Uiso 1 1 calc R U . . .
H12F H 0.3570 -0.8139 0.7120 0.071 Uiso 1 1 calc R U . . .
C13C C 0.3810(4) -0.8093(3) 0.5931(3) 0.0561(12) Uani 1 1 d . . . . .
H13E H 0.3418 -0.7650 0.5389 0.067 Uiso 1 1 calc R U . . .
H13F H 0.3801 -0.8817 0.6015 0.067 Uiso 1 1 calc R U . . .
C14C C 0.5018(4) -0.8112(4) 0.5947(3) 0.0587(12) Uani 1 1 d . . . . .
H14G H 0.5378 -0.8360 0.5501 0.088 Uiso 1 1 calc R U . . .
H14H H 0.5422 -0.8588 0.6469 0.088 Uiso 1 1 calc R U . . .
H14I H 0.5030 -0.7400 0.5880 0.088 Uiso 1 1 calc R U . . .
S1A S 1.01591(8) 0.04948(8) 0.84697(6) 0.0399(3) Uani 1 1 d . . . . .
O3A O 0.9716(2) -0.0381(2) 0.88195(17) 0.0421(7) Uani 1 1 d . . . . .
C15A C 0.9069(4) 0.1659(3) 0.8481(3) 0.0524(11) Uani 1 1 d . . . . .
H15A H 0.8402 0.1732 0.8158 0.079 Uiso 1 1 calc R U . . .
H15B H 0.9309 0.2271 0.8249 0.079 Uiso 1 1 calc R U . . .
H15C H 0.8894 0.1617 0.9044 0.079 Uiso 1 1 calc R U . . .
C16A C 1.1087(3) 0.0489(3) 0.9238(2) 0.0408(9) Uani 1 1 d . . . . .
H16A H 1.1701 -0.0186 0.9399 0.061 Uiso 1 1 calc R U . . .
H16B H 1.0681 0.0588 0.9713 0.061 Uiso 1 1 calc R U . . .
H16C H 1.1391 0.1062 0.9025 0.061 Uiso 1 1 calc R U . . .
S1B S 0.27485(13) -0.44445(10) 0.43370(8) 0.0648(4) Uani 1 1 d . . . . .
C15B C 0.2098(5) -0.3918(4) 0.3332(3) 0.0708(15) Uani 1 1 d . . . . .
H15D H 0.1560 -0.3212 0.3261 0.106 Uiso 1 1 calc R U . . .
H15E H 0.1708 -0.4375 0.3234 0.106 Uiso 1 1 calc R U . . .
H15F H 0.2666 -0.3874 0.2945 0.106 Uiso 1 1 calc R U . . .
O3B O 0.3476(3) -0.3813(3) 0.4403(2) 0.0727(10) Uani 1 1 d . . . . .
C16B C 0.3616(6) -0.5674(4) 0.4249(3) 0.0855(19) Uani 1 1 d . . . . .
H16D H 0.4039 -0.6109 0.4774 0.128 Uiso 1 1 calc R U . . .
H16E H 0.4136 -0.5558 0.3834 0.128 Uiso 1 1 calc R U . . .
H16F H 0.3152 -0.6035 0.4089 0.128 Uiso 1 1 calc R U . . .
S1C S 0.55564(14) 0.56166(12) 1.25941(9) 0.0654(5) Uani 0.874(3) 1 d . . P A 1
O3C O 0.4944(4) 0.4887(3) 1.2641(2) 0.0717(13) Uani 0.874(3) 1 d . . P A 1
C15C C 0.6125(7) 0.5813(7) 1.1644(5) 0.097(2) Uiso 0.874(3) 1 d . . P A 1
H15G H 0.6753 0.5181 1.1652 0.145 Uiso 0.874(3) 1 calc R U P A 1
H15H H 0.6388 0.6417 1.1538 0.145 Uiso 0.874(3) 1 calc R U P A 1
H15I H 0.5549 0.5949 1.1213 0.145 Uiso 0.874(3) 1 calc R U P A 1
C16C C 0.4556(5) 0.6952(5) 1.2366(3) 0.0675(16) Uani 0.874(3) 1 d . . P A 1
H16G H 0.4199 0.7047 1.2860 0.101 Uiso 0.874(3) 1 calc R U P A 1
H16H H 0.3985 0.7064 1.1941 0.101 Uiso 0.874(3) 1 calc R U P A 1
H16I H 0.4948 0.7462 1.2176 0.101 Uiso 0.874(3) 1 calc R U P A 1
S1D S 0.5075(6) 0.6085(5) 1.1906(4) 0.038(2) Uiso 0.126(3) 1 d G . P A 2
O3D O 0.4312(13) 0.5482(14) 1.2223(12) 0.045(5) Uiso 0.126(3) 1 d G . P A 2
C15D C 0.6171(15) 0.564(2) 1.2682(11) 0.080 Uiso 0.126(3) 1 d G U P A 2
H15J H 0.5880 0.5854 1.3157 0.120 Uiso 0.126(3) 1 calc R U P A 2
H15K H 0.6754 0.5941 1.2483 0.120 Uiso 0.126(3) 1 calc R U P A 2
H15L H 0.6489 0.4867 1.2839 0.120 Uiso 0.126(3) 1 calc R U P A 2
C16D C 0.6176(14) 0.5456(17) 1.1442(15) 0.041(7) Uiso 0.126(3) 1 d G . P A 2
H16J H 0.5913 0.5511 1.0893 0.061 Uiso 0.126(3) 1 calc R U P A 2
H16K H 0.6488 0.4712 1.1763 0.061 Uiso 0.126(3) 1 calc R U P A 2
H16L H 0.6754 0.5786 1.1407 0.061 Uiso 0.126(3) 1 calc R U P A 2

loop_
_atom_site_aniso_label
_atom_site_aniso_U_11
_atom_site_aniso_U_22
_atom_site_aniso_U_33
_atom_site_aniso_U_23
_atom_site_aniso_U_13
_atom_site_aniso_U_12
O1A 0.0300(14) 0.0526(15) 0.0366(13) -0.0284(12) 0.0131(11) -0.0211(12)
O2A 0.0223(13) 0.0533(15) 0.0374(13) -0.0277(11) 0.0119(10) -0.0205(12)
N1A 0.0213(15) 0.0336(14) 0.0291(14) -0.0159(11) 0.0074(11) -0.0146(12)
N2A 0.0224(15) 0.0383(15) 0.0283(14) -0.0158(12) 0.0048(11) -0.0154(13)
N3A 0.0223(15) 0.0363(15) 0.0289(14) -0.0167(12) 0.0059(11) -0.0158(12)
N4A 0.0197(15) 0.0437(16) 0.0351(15) -0.0239(13) 0.0089(12) -0.0167(13)
N5A 0.0225(15) 0.0450(16) 0.0374(16) -0.0232(13) 0.0090(12) -0.0179(13)
C1A 0.0252(18) 0.0336(17) 0.0263(16) -0.0122(13) 0.0016(13) -0.0144(14)
C2A 0.0248(18) 0.0288(16) 0.0244(16) -0.0094(13) 0.0027(13) -0.0121(14)
C3A 0.0227(17) 0.0289(15) 0.0229(15) -0.0090(12) 0.0020(12) -0.0120(14)
C4A 0.0227(18) 0.0332(17) 0.0279(17) -0.0126(13) 0.0048(13) -0.0133(14)
C5A 0.0210(17) 0.0328(17) 0.0306(17) -0.0115(13) 0.0053(13) -0.0148(14)
C6A 0.0206(17) 0.0339(17) 0.0307(17) -0.0127(14) 0.0071(13) -0.0125(14)
C7A 0.0271(18) 0.0292(16) 0.0219(15) -0.0089(12) 0.0040(13) -0.0154(14)
C8A 0.0217(17) 0.0336(17) 0.0296(17) -0.0163(13) 0.0082(13) -0.0112(14)
C9A 0.0256(19) 0.0362(17) 0.0276(17) -0.0132(14) 0.0076(14) -0.0112(15)
C10A 0.0280(19) 0.0346(17) 0.0329(18) -0.0139(14) 0.0098(14) -0.0141(15)
C11A 0.0284(19) 0.0360(18) 0.0302(18) -0.0123(14) 0.0082(14) -0.0135(15)
C12A 0.032(2) 0.0374(18) 0.0324(18) -0.0121(15) 0.0113(15) -0.0175(16)
C13A 0.041(2) 0.049(2) 0.0320(19) -0.0158(16) 0.0128(16) -0.0244(19)
C14A 0.053(3) 0.069(3) 0.047(2) -0.032(2) 0.028(2) -0.037(2)
O1B 0.0225(13) 0.0459(14) 0.0376(13) -0.0219(11) 0.0096(10) -0.0193(11)
O2B 0.0218(12) 0.0427(13) 0.0308(12) -0.0190(10) 0.0059(9) -0.0165(11)
N1B 0.0232(15) 0.0335(14) 0.0273(14) -0.0119(11) 0.0032(11) -0.0170(12)
N2B 0.0205(14) 0.0377(15) 0.0283(14) -0.0149(12) 0.0061(11) -0.0165(12)
N3B 0.0235(15) 0.0320(14) 0.0285(14) -0.0137(11) 0.0070(11) -0.0138(12)
N4B 0.0189(15) 0.0483(17) 0.0354(15) -0.0243(13) 0.0083(12) -0.0179(13)
N5B 0.0341(18) 0.0450(17) 0.0400(17) -0.0253(14) 0.0134(13) -0.0237(15)
C1B 0.0230(18) 0.0328(17) 0.0273(16) -0.0116(13) 0.0041(13) -0.0136(14)
C2B 0.0212(17) 0.0331(16) 0.0206(15) -0.0089(12) 0.0015(12) -0.0117(14)
C3B 0.0249(18) 0.0304(16) 0.0247(16) -0.0119(13) 0.0030(13) -0.0149(14)
C4B 0.0271(18) 0.0317(16) 0.0237(16) -0.0107(13) 0.0027(13) -0.0139(14)
C5B 0.0284(19) 0.0297(16) 0.0274(16) -0.0109(13) 0.0042(13) -0.0160(14)
C6B 0.032(2) 0.0331(17) 0.0273(17) -0.0108(13) 0.0045(14) -0.0201(15)
C7B 0.0243(17) 0.0266(15) 0.0237(15) -0.0074(12) 0.0033(13) -0.0137(14)
C8B 0.0179(17) 0.0341(17) 0.0353(18) -0.0102(14) 0.0017(13) -0.0149(14)
C9B 0.030(2) 0.042(2) 0.056(2) 0.0013(17) -0.0070(17) -0.0236(18)
C10B 0.029(2) 0.044(2) 0.055(2) -0.0042(17) -0.0024(17) -0.0222(18)
C11B 0.044(3) 0.055(2) 0.061(3) -0.025(2) 0.008(2) -0.027(2)
C12B 0.041(2) 0.051(2) 0.059(3) -0.018(2) 0.007(2) -0.022(2)
C13B 0.040(2) 0.064(3) 0.049(2) -0.022(2) 0.0046(19) -0.014(2)
C14B 0.038(2) 0.064(3) 0.048(2) -0.011(2) 0.0040(19) -0.006(2)
O1C 0.0310(14) 0.0452(14) 0.0474(15) -0.0271(12) 0.0131(11) -0.0236(12)
O2C 0.0269(13) 0.0413(13) 0.0329(12) -0.0219(10) 0.0091(10) -0.0178(11)
N1C 0.0279(16) 0.0362(15) 0.0340(15) -0.0203(12) 0.0069(12) -0.0170(13)
N2C 0.0207(15) 0.0339(14) 0.0348(15) -0.0172(12) 0.0051(11) -0.0140(12)
N3C 0.0235(15) 0.0389(15) 0.0305(14) -0.0187(12) 0.0067(11) -0.0168(13)
N4C 0.0280(16) 0.0428(16) 0.0351(15) -0.0234(13) 0.0138(12) -0.0216(14)
N5C 0.0348(18) 0.062(2) 0.0417(18) -0.0329(15) 0.0171(14) -0.0283(16)
C1C 0.0232(18) 0.0325(17) 0.0374(19) -0.0147(14) 0.0029(14) -0.0108(15)
C2C 0.0214(17) 0.0291(16) 0.0317(17) -0.0135(13) 0.0016(13) -0.0103(14)
C3C 0.0222(18) 0.0321(17) 0.0319(17) -0.0116(14) 0.0015(13) -0.0122(14)
C4C 0.0244(18) 0.0299(16) 0.0266(16) -0.0104(13) 0.0027(13) -0.0114(14)
C5C 0.0291(19) 0.0391(18) 0.0305(17) -0.0168(14) 0.0052(14) -0.0157(16)
C6C 0.0259(19) 0.0425(19) 0.0354(18) -0.0227(15) 0.0068(14) -0.0162(16)
C7C 0.0252(18) 0.0318(17) 0.0308(17) -0.0137(14) 0.0021(13) -0.0126(14)
C8C 0.033(2) 0.046(2) 0.0372(19) -0.0258(16) 0.0087(15) -0.0211(17)
C9C 0.040(2) 0.043(2) 0.039(2) -0.0217(16) 0.0082(16) -0.0193(18)
C10C 0.050(3) 0.046(2) 0.049(2) -0.0259(18) 0.0108(19) -0.024(2)
C11C 0.073(3) 0.042(2) 0.067(3) -0.025(2) 0.013(2) -0.028(2)
C12C 0.079(4) 0.036(2) 0.056(3) -0.0204(19) -0.003(2) -0.005(2)
C13C 0.081(4) 0.044(2) 0.042(2) -0.0126(19) 0.002(2) -0.020(2)
C14C 0.064(3) 0.058(3) 0.041(2) -0.009(2) 0.004(2) -0.009(2)
S1A 0.0301(5) 0.0609(6) 0.0412(5) -0.0235(4) 0.0103(4) -0.0245(5)
O3A 0.0329(15) 0.0529(16) 0.0574(17) -0.0307(13) 0.0135(13) -0.0244(13)
C15A 0.039(3) 0.047(2) 0.073(3) -0.015(2) -0.004(2) -0.018(2)
C16A 0.028(2) 0.055(2) 0.048(2) -0.0198(18) 0.0071(17) -0.0214(18)
S1B 0.0877(10) 0.0631(7) 0.0611(8) -0.0338(6) 0.0328(7) -0.0362(7)
C15B 0.094(4) 0.060(3) 0.080(4) -0.036(3) 0.012(3) -0.040(3)
O3B 0.086(3) 0.079(2) 0.074(2) -0.049(2) 0.013(2) -0.032(2)
C16B 0.128(6) 0.045(3) 0.068(3) -0.007(2) 0.032(4) -0.018(3)
S1C 0.0706(11) 0.0653(9) 0.0641(9) -0.0008(7) -0.0215(7) -0.0428(8)
O3C 0.093(3) 0.093(3) 0.062(2) -0.021(2) 0.013(2) -0.076(3)
C16C 0.069(4) 0.080(4) 0.052(3) -0.006(3) -0.005(3) -0.034(3)

loop_
_atom_type_symbol
_atom_type_description
_atom_type_scat_dispersion_real
_atom_type_scat_dispersion_imag
_atom_type_scat_source
C C -0.0020 0.0027 'International Tables Vol C Tables 4.2.6.8 and 6.1.1.4'
H H 0.0000 0.0000 'International Tables Vol C Tables 4.2.6.8 and 6.1.1.4'
N N -0.0031 0.0054 'International Tables Vol C Tables 4.2.6.8 and 6.1.1.4'
O O -0.0042 0.0099 'International Tables Vol C Tables 4.2.6.8 and 6.1.1.4'
S S 0.1464 0.1928 'International Tables Vol C Tables 4.2.6.8 and 6.1.1.4'

loop_
_geom_angle_atom_site_label_1
_geom_angle_atom_site_label_2
_geom_angle_atom_site_label_3
_geom_angle
C7A N1A C1A 121.9(3)
C7A N1A C8A 120.4(3)
C1A N1A C8A 117.7(2)
C2A N2A C1A 119.9(3)
C5A N3A C4A 124.0(3)
C5A N3A H3A 118.0
C4A N3A H3A 118.0
C2A N4A H4AA 119.8
C2A N4A H4AB 120.2
H4AA N4A H4AB 120.0
C5A N5A H5AA 120.1
C5A N5A H5AB 119.9
H5AA N5A H5AB 120.0
O1A C1A N2A 121.6(3)
O1A C1A N1A 118.2(3)
N2A C1A N1A 120.2(3)
N4A C2A N2A 117.4(3)
N4A C2A C3A 120.6(3)
N2A C2A C3A 122.1(3)
C7A C3A C2A 118.6(3)
C7A C3A C4A 119.8(3)
C2A C3A C4A 121.4(3)
O2A C4A N3A 118.0(3)
O2A C4A C3A 125.2(3)
N3A C4A C3A 116.8(3)
N5A C5A N3A 116.0(3)
N5A C5A C6A 124.0(3)
N3A C5A C6A 119.9(3)
C5A C6A C7A 118.9(3)
C5A C6A H6A 120.6
C7A C6A H6A 120.6
N1A C7A C6A 122.2(3)
N1A C7A C3A 117.3(3)
C6A C7A C3A 120.6(3)
N1A C8A C9A 114.4(3)
N1A C8A H8AA 108.7
C9A C8A H8AA 108.7
N1A C8A H8AB 108.7
C9A C8A H8AB 108.7
H8AA C8A H8AB 107.6
C10A C9A C8A 109.6(3)
C10A C9A H9AA 109.7
C8A C9A H9AA 109.7
C10A C9A H9AB 109.7
C8A C9A H9AB 109.7
H9AA C9A H9AB 108.2
C9A C10A C11A 115.0(3)
C9A C10A H10A 108.5
C11A C10A H10A 108.5
C9A C10A H10B 108.5
C11A C10A H10B 108.5
H10A C10A H10B 107.5
C10A C11A C12A 111.9(3)
C10A C11A H11A 109.2
C12A C11A H11A 109.2
C10A C11A H11B 109.2
C12A C11A H11B 109.2
H11A C11A H11B 107.9
C13A C12A C11A 113.8(3)
C13A C12A H12A 108.8
C11A C12A H12A 108.8
C13A C12A H12B 108.8
C11A C12A H12B 108.8
H12A C12A H12B 107.7
C14A C13A C12A 112.9(3)
C14A C13A H13A 109.0
C12A C13A H13A 109.0
C14A C13A H13B 109.0
C12A C13A H13B 109.0
H13A C13A H13B 107.8
C13A C14A H14A 109.5
C13A C14A H14B 109.5
H14A C14A H14B 109.5
C13A C14A H14C 109.5
H14A C14A H14C 109.5
H14B C14A H14C 109.5
C7B N1B C1B 121.7(2)
C7B N1B C8B 120.9(2)
C1B N1B C8B 117.4(3)
C2B N2B C1B 120.1(3)
C5B N3B C4B 123.8(3)
C5B N3B H3B 118.1
C4B N3B H3B 118.1
C2B N4B H4BA 120.0
C2B N4B H4BB 120.0
H4BA N4B H4BB 120.0
C5B N5B H5BA 120.0
C5B N5B H5BB 120.0
H5BA N5B H5BB 120.0
O1B C1B N2B 121.3(3)
O1B C1B N1B 118.6(3)
N2B C1B N1B 120.1(3)
N4B C2B N2B 117.5(3)
N4B C2B C3B 120.4(3)
N2B C2B C3B 122.1(3)
C7B C3B C4B 120.5(3)
C7B C3B C2B 118.0(3)
C4B C3B C2B 121.5(3)
O2B C4B N3B 117.6(3)
O2B C4B C3B 126.0(3)
N3B C4B C3B 116.4(3)
N5B C5B N3B 116.5(3)
N5B C5B C6B 123.2(3)
N3B C5B C6B 120.3(3)
C5B C6B C7B 118.9(3)
C5B C6B H6B 120.6
C7B C6B H6B 120.6
N1B C7B C6B 121.9(3)
N1B C7B C3B 118.0(3)
C6B C7B C3B 120.1(3)
N1B C8B C9B 112.0(3)
N1B C8B H8BA 109.2
C9B C8B H8BA 109.2
N1B C8B H8BB 109.2
C9B C8B H8BB 109.2
H8BA C8B H8BB 107.9
C8B C9B C10B 112.8(3)
C8B C9B H9BA 109.0
C10B C9B H9BA 109.0
C8B C9B H9BB 109.0
C10B C9B H9BB 109.0
H9BA C9B H9BB 107.8
C11B C10B C9B 112.6(3)
C11B C10B H10C 109.1
C9B C10B H10C 109.1
C11B C10B H10D 109.1
C9B C10B H10D 109.1
H10C C10B H10D 107.8
C10B C11B C12B 114.8(3)
C10B C11B H11C 108.6
C12B C11B H11C 108.6
C10B C11B H11D 108.6
C12B C11B H11D 108.6
H11C C11B H11D 107.5
C13B C12B C11B 115.1(3)
C13B C12B H12C 108.5
C11B C12B H12C 108.5
C13B C12B H12D 108.5
C11B C12B H12D 108.5
H12C C12B H12D 107.5
C14B C13B C12B 115.4(4)
C14B C13B H13C 108.4
C12B C13B H13C 108.4
C14B C13B H13D 108.4
C12B C13B H13D 108.4
H13C C13B H13D 107.5
C13B C14B H14D 109.5
C13B C14B H14E 109.5
H14D C14B H14E 109.5
C13B C14B H14F 109.5
H14D C14B H14F 109.5
H14E C14B H14F 109.5
C7C N1C C1C 121.4(3)
C7C N1C C8C 121.0(3)
C1C N1C C8C 117.2(3)
C1C N2C C2C 119.5(3)
C5C N3C C4C 124.1(3)
C5C N3C H3C 117.9
C4C N3C H3C 117.9
C2C N4C H4CA 120.0
C2C N4C H4CB 120.0
H4CA N4C H4CB 120.0
C5C N5C H5CA 119.9
C5C N5C H5CB 120.1
H5CA N5C H5CB 120.0
O1C C1C N2C 120.8(3)
O1C C1C N1C 118.0(3)
N2C C1C N1C 121.2(3)
N4C C2C N2C 116.5(3)
N4C C2C C3C 121.8(3)
N2C C2C C3C 121.7(3)
C7C C3C C4C 119.3(3)
C7C C3C C2C 118.7(3)
C4C C3C C2C 122.1(3)
O2C C4C N3C 118.5(3)
O2C C4C C3C 124.4(3)
N3C C4C C3C 117.1(3)
N5C C5C N3C 117.2(3)
N5C C5C C6C 123.2(3)
N3C C5C C6C 119.6(3)
C7C C6C C5C 119.0(3)
C7C C6C H6C 120.5
C5C C6C H6C 120.5
N1C C7C C6C 121.7(3)
N1C C7C C3C 117.5(3)
C6C C7C C3C 120.8(3)
N1C C8C C9C 110.5(3)
N1C C8C H8CA 109.5
C9C C8C H8CA 109.5
N1C C8C H8CB 109.5
C9C C8C H8CB 109.5
H8CA C8C H8CB 108.1
C8C C9C C10C 114.2(3)
C8C C9C H9CA 108.7
C10C C9C H9CA 108.7
C8C C9C H9CB 108.7
C10C C9C H9CB 108.7
H9CA C9C H9CB 107.6
C11C C10C C9C 111.4(3)
C11C C10C H10E 109.4
C9C C10C H10E 109.4
C11C C10C H10F 109.4
C9C C10C H10F 109.4
H10E C10C H10F 108.0
C10C C11C C12C 112.9(4)
C10C C11C H11E 109.0
C12C C11C H11E 109.0
C10C C11C H11F 109.0
C12C C11C H11F 109.0
H11E C11C H11F 107.8
C13C C12C C11C 113.0(4)
C13C C12C H12E 109.0
C11C C12C H12E 109.0
C13C C12C H12F 109.0
C11C C12C H12F 109.0
H12E C12C H12F 107.8
C12C C13C C14C 111.7(4)
C12C C13C H13E 109.3
C14C C13C H13E 109.3
C12C C13C H13F 109.3
C14C C13C H13F 109.3
H13E C13C H13F 107.9
C13C C14C H14G 109.5
C13C C14C H14H 109.5
H14G C14C H14H 109.5
C13C C14C H14I 109.5
H14G C14C H14I 109.5
H14H C14C H14I 109.5
O3A S1A C15A 105.59(18)
O3A S1A C16A 107.60(18)
C15A S1A C16A 97.0(2)
S1A C15A H15A 109.5
S1A C15A H15B 109.5
H15A C15A H15B 109.5
S1A C15A H15C 109.5
H15A C15A H15C 109.5
H15B C15A H15C 109.5
S1A C16A H16A 109.5
S1A C16A H16B 109.5
H16A C16A H16B 109.5
S1A C16A H16C 109.5
H16A C16A H16C 109.5
H16B C16A H16C 109.5
O3B S1B C15B 106.6(2)
O3B S1B C16B 108.3(3)
C15B S1B C16B 97.2(3)
S1B C15B H15D 109.5
S1B C15B H15E 109.5
H15D C15B H15E 109.5
S1B C15B H15F 109.5
H15D C15B H15F 109.5
H15E C15B H15F 109.5
S1B C16B H16D 109.5
S1B C16B H16E 109.5
H16D C16B H16E 109.5
S1B C16B H16F 109.5
H16D C16B H16F 109.5
H16E C16B H16F 109.5
O3C S1C C15C 107.5(3)
O3C S1C C16C 108.8(3)
C15C S1C C16C 95.8(3)
S1C C15C H15G 109.5
S1C C15C H15H 109.5
H15G C15C H15H 109.5
S1C C15C H15I 109.5
H15G C15C H15I 109.5
H15H C15C H15I 109.5
S1C C16C H16G 109.5
S1C C16C H16H 109.5
H16G C16C H16H 109.5
S1C C16C H16I 109.5
H16G C16C H16I 109.5
H16H C16C H16I 109.5
O3D S1D C16D 114.7
O3D S1D C15D 105.6
C16D S1D C15D 79.3
S1D C15D H15J 109.5
S1D C15D H15K 109.5
H15J C15D H15K 109.5
S1D C15D H15L 109.5
H15J C15D H15L 109.5
H15K C15D H15L 109.5
S1D C16D H16J 109.5
S1D C16D H16K 109.5
H16J C16D H16K 109.5
S1D C16D H16L 109.5
H16J C16D H16L 109.5
H16K C16D H16L 109.5

loop_
_geom_bond_atom_site_label_1
_geom_bond_atom_site_label_2
_geom_bond_distance
O1A C1A 1.233(4)
O2A C4A 1.244(4)
N1A C7A 1.380(4)
N1A C1A 1.397(4)
N1A C8A 1.464(4)
N2A C2A 1.338(4)
N2A C1A 1.341(4)
N3A C5A 1.359(4)
N3A C4A 1.371(4)
N3A H3A 0.8800
N4A C2A 1.326(4)
N4A H4AA 0.8799
N4A H4AB 0.8800
N5A C5A 1.337(4)
N5A H5AA 0.8799
N5A H5AB 0.8801
C2A C3A 1.418(4)
C3A C7A 1.399(4)
C3A C4A 1.424(4)
C5A C6A 1.385(4)
C6A C7A 1.398(4)
C6A H6A 0.9500
C8A C9A 1.525(4)
C8A H8AA 0.9900
C8A H8AB 0.9900
C9A C10A 1.517(4)
C9A H9AA 0.9900
C9A H9AB 0.9900
C10A C11A 1.523(4)
C10A H10A 0.9900
C10A H10B 0.9900
C11A C12A 1.524(5)
C11A H11A 0.9900
C11A H11B 0.9900
C12A C13A 1.521(5)
C12A H12A 0.9900
C12A H12B 0.9900
C13A C14A 1.513(5)
C13A H13A 0.9900
C13A H13B 0.9900
C14A H14A 0.9800
C14A H14B 0.9800
C14A H14C 0.9800
O1B C1B 1.226(4)
O2B C4B 1.242(4)
N1B C7B 1.376(4)
N1B C1B 1.408(4)
N1B C8B 1.471(4)
N2B C2B 1.336(4)
N2B C1B 1.349(4)
N3B C5B 1.354(4)
N3B C4B 1.387(4)
N3B H3B 0.8800
N4B C2B 1.319(4)
N4B H4BA 0.8801
N4B H4BB 0.8800
N5B C5B 1.332(4)
N5B H5BA 0.8801
N5B H5BB 0.8799
C2B C3B 1.431(4)
C3B C7B 1.408(4)
C3B C4B 1.415(4)
C5B C6B 1.388(4)
C6B C7B 1.397(4)
C6B H6B 0.9500
C8B C9B 1.525(5)
C8B H8BA 0.9900
C8B H8BB 0.9900
C9B C10B 1.532(5)
C9B H9BA 0.9900
C9B H9BB 0.9900
C10B C11B 1.459(6)
C10B H10C 0.9900
C10B H10D 0.9900
C11B C12B 1.534(5)
C11B H11C 0.9900
C11B H11D 0.9900
C12B C13B 1.528(6)
C12B H12C 0.9900
C12B H12D 0.9900
C13B C14B 1.512(6)
C13B H13C 0.9900
C13B H13D 0.9900
C14B H14D 0.9800
C14B H14E 0.9800
C14B H14F 0.9800
O1C C1C 1.245(4)
O2C C4C 1.249(4)
N1C C7C 1.382(4)
N1C C1C 1.391(4)
N1C C8C 1.473(4)
N2C C1C 1.345(4)
N2C C2C 1.347(4)
N3C C5C 1.358(4)
N3C C4C 1.371(4)
N3C H3C 0.8800
N4C C2C 1.326(4)
N4C H4CA 0.8801
N4C H4CB 0.8800
N5C C5C 1.326(4)
N5C H5CA 0.8799
N5C H5CB 0.8802
C2C C3C 1.422(4)
C3C C7C 1.409(4)
C3C C4C 1.422(4)
C5C C6C 1.390(4)
C6C C7C 1.388(5)
C6C H6C 0.9500
C8C C9C 1.514(5)
C8C H8CA 0.9900
C8C H8CB 0.9900
C9C C10C 1.523(4)
C9C H9CA 0.9900
C9C H9CB 0.9900
C10C C11C 1.512(6)
C10C H10E 0.9900
C10C H10F 0.9900
C11C C12C 1.553(7)
C11C H11E 0.9900
C11C H11F 0.9900
C12C C13C 1.502(6)
C12C H12E 0.9900
C12C H12F 0.9900
C13C C14C 1.525(7)
C13C H13E 0.9900
C13C H13F 0.9900
C14C H14G 0.9800
C14C H14H 0.9800
C14C H14I 0.9800
S1A O3A 1.485(3)
S1A C15A 1.774(4)
S1A C16A 1.779(4)
C15A H15A 0.9800
C15A H15B 0.9800
C15A H15C 0.9800
C16A H16A 0.9800
C16A H16B 0.9800
C16A H16C 0.9800
S1B O3B 1.499(4)
S1B C15B 1.767(6)
S1B C16B 1.773(5)
C15B H15D 0.9800
C15B H15E 0.9800
C15B H15F 0.9800
C16B H16D 0.9800
C16B H16E 0.9800
C16B H16F 0.9800
S1C O3C 1.460(3)
S1C C15C 1.763(8)
S1C C16C 1.827(6)
C15C H15G 0.9800
C15C H15H 0.9800
C15C H15I 0.9800
C16C H16G 0.9800
C16C H16H 0.9800
C16C H16I 0.9800
S1D O3D 1.4853
S1D C16D 1.7168
S1D C15D 1.7647
C15D H15J 0.9800
C15D H15K 0.9800
C15D H15L 0.9800
C16D H16J 0.9800
C16D H16K 0.9800
C16D H16L 0.9800

loop_
_geom_hbond_atom_site_label_D
_geom_hbond_atom_site_label_H
_geom_hbond_atom_site_label_A
_geom_hbond_distance_DH
_geom_hbond_distance_HA
_geom_hbond_distance_DA
_geom_hbond_angle_DHA
_geom_hbond_site_symmetry_A
N3A H3A N2B 0.88 2.02 2.900(4) 175 .
N4A H4AA O2C 0.88 2.00 2.780(3) 146 .
N4A H4AB O2A 0.88 1.96 2.638(3) 132 .
N5A H5AA O1B 0.88 2.01 2.886(3) 173 .
N5A H5AB O3A 0.88 2.23 2.953(4) 139 .
N3B H3B N2C 0.88 2.03 2.892(4) 166 2_557
N4B H4BA O2A 0.88 1.89 2.768(3) 175 .
N4B H4BB O2B 0.88 1.98 2.656(3) 133 .
N5B H5BA O1C 0.88 1.98 2.851(4) 173 2_557
N5B H5BB O3C 0.88 1.98 2.862(4) 176 .
N5B H5BB O3D 0.88 1.90 2.676(11) 145 .
N3C H3C N2A 0.88 1.98 2.857(4) 176 .
N4C H4CA O2B 0.88 1.95 2.829(3) 173 2_557
N4C H4CB O2C 0.88 2.01 2.675(3) 131 .
N4C H4CB O3A 0.88 2.44 3.059(3) 127 1_455
N5C H5CA O1A 0.88 2.03 2.885(4) 165 .
N5C H5CB O3B 0.88 2.02 2.893(4) 171 .

loop_
_geom_torsion_atom_site_label_1
_geom_torsion_atom_site_label_2
_geom_torsion_atom_site_label_3
_geom_torsion_atom_site_label_4
_geom_torsion
C2A N2A C1A O1A -177.8(3)
C2A N2A C1A N1A 1.6(5)
C7A N1A C1A O1A 179.3(3)
C8A N1A C1A O1A -3.7(4)
C7A N1A C1A N2A -0.1(5)
C8A N1A C1A N2A 176.9(3)
C1A N2A C2A N4A 179.2(3)
C1A N2A C2A C3A -0.9(5)
N4A C2A C3A C7A 178.6(3)
N2A C2A C3A C7A -1.2(5)
N4A C2A C3A C4A 2.0(5)
N2A C2A C3A C4A -177.8(3)
C5A N3A C4A O2A 177.4(3)
C5A N3A C4A C3A -1.9(5)
C7A C3A C4A O2A -178.6(3)
C2A C3A C4A O2A -2.1(5)
C7A C3A C4A N3A 0.7(4)
C2A C3A C4A N3A 177.2(3)
C4A N3A C5A N5A -178.7(3)
C4A N3A C5A C6A 1.9(5)
N5A C5A C6A C7A -179.9(3)
N3A C5A C6A C7A -0.6(5)
C1A N1A C7A C6A 176.8(3)
C8A N1A C7A C6A -0.2(4)
C1A N1A C7A C3A -2.0(4)
C8A N1A C7A C3A -178.9(3)
C5A C6A C7A N1A -179.2(3)
C5A C6A C7A C3A -0.5(5)
C2A C3A C7A N1A 2.5(4)
C4A C3A C7A N1A 179.2(3)
C2A C3A C7A C6A -176.2(3)
C4A C3A C7A C6A 0.4(5)
C7A N1A C8A C9A -84.7(4)
C1A N1A C8A C9A 98.2(3)
N1A C8A C9A C10A 176.1(3)
C8A C9A C10A C11A 178.8(3)
C9A C10A C11A C12A 178.0(3)
C10A C11A C12A C13A 179.3(3)
C11A C12A C13A C14A -179.9(3)
C2B N2B C1B O1B -179.5(3)
C2B N2B C1B N1B 0.1(5)
C7B N1B C1B O1B 179.6(3)
C8B N1B C1B O1B 1.9(4)
C7B N1B C1B N2B 0.1(5)
C8B N1B C1B N2B -177.7(3)
C1B N2B C2B N4B -179.9(3)
C1B N2B C2B C3B -0.4(5)
N4B C2B C3B C7B -179.9(3)
N2B C2B C3B C7B 0.6(5)
N4B C2B C3B C4B 1.9(5)
N2B C2B C3B C4B -177.6(3)
C5B N3B C4B O2B -179.1(3)
C5B N3B C4B C3B 1.1(5)
C7B C3B C4B O2B -179.5(3)
C2B C3B C4B O2B -1.3(5)
C7B C3B C4B N3B 0.3(4)
C2B C3B C4B N3B 178.5(3)
C4B N3B C5B N5B 178.8(3)
C4B N3B C5B C6B -0.8(5)
N5B C5B C6B C7B 179.5(3)
N3B C5B C6B C7B -1.0(5)
C1B N1B C7B C6B 179.9(3)
C8B N1B C7B C6B -2.4(4)
C1B N1B C7B C3B 0.1(4)
C8B N1B C7B C3B 177.8(3)
C5B C6B C7B N1B -177.5(3)
C5B C6B C7B C3B 2.3(5)
C4B C3B C7B N1B 177.8(3)
C2B C3B C7B N1B -0.4(4)
C4B C3B C7B C6B -2.0(5)
C2B C3B C7B C6B 179.8(3)
C7B N1B C8B C9B -79.8(4)
C1B N1B C8B C9B 97.9(4)
N1B C8B C9B C10B -169.8(3)
C8B C9B C10B C11B 76.2(4)
C9B C10B C11B C12B 168.0(4)
C10B C11B C12B C13B -174.5(4)
C11B C12B C13B C14B 177.7(4)
C2C N2C C1C O1C -178.8(3)
C2C N2C C1C N1C -0.1(5)
C7C N1C C1C O1C -179.1(3)
C8C N1C C1C O1C -6.0(5)
C7C N1C C1C N2C 2.2(5)
C8C N1C C1C N2C 175.3(3)
C1C N2C C2C N4C 178.2(3)
C1C N2C C2C C3C -1.6(5)
N4C C2C C3C C7C -178.5(3)
N2C C2C C3C C7C 1.3(5)
N4C C2C C3C C4C 2.1(5)
N2C C2C C3C C4C -178.1(3)
C5C N3C C4C O2C -179.7(3)
C5C N3C C4C C3C 0.2(5)
C7C C3C C4C O2C -178.9(3)
C2C C3C C4C O2C 0.5(5)
C7C C3C C4C N3C 1.2(5)
C2C C3C C4C N3C -179.3(3)
C4C N3C C5C N5C 178.1(3)
C4C N3C C5C C6C -2.3(5)
N5C C5C C6C C7C -177.5(4)
N3C C5C C6C C7C 2.9(5)
C1C N1C C7C C6C 178.3(3)
C8C N1C C7C C6C 5.5(5)
C1C N1C C7C C3C -2.4(5)
C8C N1C C7C C3C -175.3(3)
C5C C6C C7C N1C 177.8(3)
C5C C6C C7C C3C -1.5(5)
C4C C3C C7C N1C -179.9(3)
C2C C3C C7C N1C 0.7(5)
C4C C3C C7C C6C -0.6(5)
C2C C3C C7C C6C 180.0(3)
C7C N1C C8C C9C 86.4(4)
C1C N1C C8C C9C -86.7(4)
N1C C8C C9C C10C 175.9(3)
C8C C9C C10C C11C -179.8(3)
C9C C10C C11C C12C -73.4(5)
C10C C11C C12C C13C -95.0(4)
C11C C12C C13C C14C 176.3(4)
